data_4085809
loop_
_publ_author_name
'Wagner, Thomas'
'P\"othig, Alexander'
'Augenstein, Hannah M. S.'
'Schmidt, Tobias D.'
'Kaposi, Marlene'
'Herdtweck, Eberhard'
'Br\"utting, Wolfgang'
'Herrmann, Wolfgang A.'
'K\"uhn, Fritz E.'

_publ_section_title
;
 From Simple Ligands to Complex Structures: Structural Diversity of
 Silver(I) Complexes Bearing Tetradentate (alkylenebimpy) NHC Ligands
;
_journal_name_full Organometallics
_journal_page_first 150410094812000
_journal_paper_doi 10.1021/om5013067
_journal_year 2015
_chemical_formula_moiety 'C66 H72 Ag4 N18, 4(F6 P), 2(C2 H3 N)'
_chemical_formula_sum 'C70 H78 Ag4 F24 N20 P4'
_chemical_formula_weight 2210.88
_space_group_IT_number 2
_symmetry_cell_setting triclinic
_symmetry_Int_Tables_number 2
_symmetry_space_group_name_Hall '-P 1'
_symmetry_space_group_name_H-M 'P -1'
_atom_sites_solution_hydrogens geom
_cell_angle_alpha 79.455(2)
_cell_angle_beta 66.860(1)
_cell_angle_gamma 70.499(2)
_cell_formula_units_Z 1
_cell_length_a 12.6618(4)
_cell_length_b 13.2257(4)
_cell_length_c 15.6462(6)
_cell_measurement_reflns_used 8780
_cell_measurement_temperature 123
_cell_measurement_theta_max 25.3377
_cell_measurement_theta_min 2.7701
_cell_volume 2267.06(14)
_computing_cell_refinement 'SAINT (Bruker, 2012)'
_computing_data_collection 'APEX II Control Software (Bruker, 2013)'
_computing_data_reduction 'SAINT (Bruker, 2012)'
_computing_molecular_graphics 'PLATON (Spek, 2011)'
_computing_publication_material 'PLATON (Spek, 2011), enCIFer (Allen, 2004)'
_computing_structure_refinement 'SHELXL2013 (Sheldrick, 2013), SHELXLE (Huebschle, 2011)'
_computing_structure_solution 'SHELXS97 (Sheldrick, 1997)'
_diffrn_ambient_temperature 123
_diffrn_detector ' CCD plate '
_diffrn_detector_area_resol_mean 16
_diffrn_measured_fraction_theta_full 1.000
_diffrn_measured_fraction_theta_max 0.978
_diffrn_measurement_device ' \k-geometry diffractometer '
_diffrn_measurement_device_type ' Bruker APEX-II CCD '
_diffrn_measurement_method ' phi- and omega-rotation '
_diffrn_radiation_monochromator graphite
_diffrn_radiation_probe x-ray
_diffrn_radiation_source 'fine-focus sealed tube'
_diffrn_radiation_type MoK\a
_diffrn_radiation_wavelength 0.71073
_diffrn_reflns_av_sigmaI/netI 0.0911
_diffrn_reflns_limit_h_max 13
_diffrn_reflns_limit_h_min -15
_diffrn_reflns_limit_k_max 15
_diffrn_reflns_limit_k_min -16
_diffrn_reflns_limit_l_max 19
_diffrn_reflns_limit_l_min -13
_diffrn_reflns_number 8439
_diffrn_reflns_reduction_process
;
;
_diffrn_reflns_theta_full 25.24
_diffrn_reflns_theta_max 25.70
_diffrn_reflns_theta_min 1.83
_exptl_absorpt_coefficient_mu 1.022
_exptl_absorpt_correction_T_max 0.745214
_exptl_absorpt_correction_T_min 0.514732
_exptl_absorpt_correction_type multi-scan
_exptl_absorpt_process_details 'TWINABS, Bruker, 2008b'
_exptl_crystal_colour colourless
_exptl_crystal_density_diffrn 1.619
_exptl_crystal_density_method 'Not Measured'
_exptl_crystal_description fragment
_exptl_crystal_F_000 1102
_exptl_crystal_size_max 0.264
_exptl_crystal_size_mid 0.216
_exptl_crystal_size_min 0.134
_platon_squeeze_details
;
The unit cell contains diethyl ether molecules delocalized along tubular 
cavities which have been treated as a diffuse contribution to the overall 
scattering without specific atom positions by SQUEEZE/PLATON.
;
_refine_diff_density_max 0.842
_refine_diff_density_min -0.822
_refine_diff_density_rms 0.129
_refine_ls_extinction_method none
_refine_ls_goodness_of_fit_ref 0.982
_refine_ls_hydrogen_treatment constr
_refine_ls_matrix_type full
_refine_ls_number_parameters 616
_refine_ls_number_reflns 8439
_refine_ls_number_restraints 141
_refine_ls_restrained_S_all 0.998
_refine_ls_R_factor_all 0.0933
_refine_ls_R_factor_gt 0.0533
_refine_ls_shift/su_max 0.001
_refine_ls_shift/su_mean 0.000
_refine_ls_structure_factor_coef Fsqd
_refine_ls_weighting_details 'W=1/[\S^2^(FO^2^)+(0.0824P)^2^] WHERE P=(FO^2^+2FC^2^)/3'
_refine_ls_weighting_scheme calc
_refine_ls_wR_factor_gt 0.1293
_refine_ls_wR_factor_ref 0.1454
_reflns_number_gt 5532
_reflns_number_total 8439
_reflns_threshold_expression i>2\s(i)
_cod_data_source_file om5013067_si_002.cif
_cod_data_source_block Compound4f
_cod_database_code 4085809

loop_
_symmetry_equiv_pos_site_id
_symmetry_equiv_pos_as_xyz
1 x,y,z
2 -x,-y,-z

loop_
_atom_site_aniso_label
_atom_site_aniso_U_11
_atom_site_aniso_U_22
_atom_site_aniso_U_33
_atom_site_aniso_U_23
_atom_site_aniso_U_13
_atom_site_aniso_U_12
Ag1 0.0217(3) 0.0446(3) 0.0259(2) -0.0141(2) -0.0024(2) -0.0067(2)
Ag2 0.0336(3) 0.0510(3) 0.0266(3) -0.0047(2) -0.0080(2) -0.0217(3)
N1 0.022(3) 0.048(3) 0.027(2) -0.009(2) -0.0100(19) -0.010(2)
N2 0.024(3) 0.043(3) 0.031(2) -0.016(2) -0.007(2) -0.008(2)
N3 0.030(3) 0.049(3) 0.039(3) -0.012(2) -0.010(2) -0.016(3)
N4 0.062(5) 0.041(3) 0.047(3) -0.021(3) 0.006(3) -0.026(3)
N5 0.037(4) 0.026(3) 0.043(3) -0.009(2) 0.006(2) -0.002(2)
N6 0.029(3) 0.029(3) 0.021(2) -0.0040(18) -0.0051(18) -0.005(2)
N7 0.029(3) 0.043(3) 0.035(2) -0.003(2) -0.008(2) -0.018(3)
N8 0.034(4) 0.060(4) 0.032(2) 0.006(2) -0.010(2) -0.027(3)
N10 0.034(4) 0.091(5) 0.033(3) 0.009(3) -0.009(2) -0.038(4)
C1 0.027(4) 0.047(4) 0.029(3) -0.012(2) -0.006(2) -0.017(3)
C2 0.024(4) 0.065(5) 0.024(3) -0.017(3) -0.004(2) -0.014(3)
C3 0.016(4) 0.057(4) 0.034(3) -0.026(3) -0.001(2) -0.004(3)
C4 0.030(4) 0.035(3) 0.040(3) -0.010(2) -0.020(3) -0.003(3)
C5 0.043(5) 0.052(5) 0.063(4) -0.019(3) -0.018(4) -0.003(4)
C6 0.085(7) 0.038(4) 0.069(5) -0.003(3) -0.037(5) -0.011(4)
C7 0.071(7) 0.043(4) 0.072(5) -0.003(4) -0.031(4) -0.027(4)
C8 0.052(5) 0.058(5) 0.044(3) -0.012(3) -0.011(3) -0.028(4)
C9 0.028(4) 0.055(4) 0.031(3) -0.005(3) -0.011(2) -0.019(3)
C10 0.035(4) 0.057(4) 0.045(3) -0.009(3) -0.013(3) -0.021(4)
C11 0.044(5) 0.045(4) 0.045(3) -0.003(3) -0.022(3) -0.016(3)
C12 0.035(4) 0.040(4) 0.045(3) 0.002(3) -0.012(3) -0.015(3)
C13 0.049(5) 0.071(6) 0.062(4) -0.015(4) -0.004(4) -0.025(5)
C14 0.080(6) 0.071(5) 0.039(3) -0.017(3) -0.003(4) -0.051(5)
C15 0.047(5) 0.045(4) 0.032(3) -0.017(3) 0.003(3) -0.022(4)
C16 0.067(7) 0.033(4) 0.084(6) -0.017(4) 0.025(5) -0.011(4)
C17 0.038(5) 0.036(4) 0.085(5) -0.008(4) 0.014(4) 0.000(4)
C18 0.021(4) 0.032(3) 0.031(3) -0.001(2) -0.001(2) -0.002(3)
C19 0.030(4) 0.035(3) 0.039(3) -0.009(3) 0.000(3) 0.001(3)
C20 0.021(4) 0.051(4) 0.031(3) -0.005(3) 0.001(2) -0.006(3)
C21 0.030(4) 0.047(4) 0.032(3) -0.005(3) -0.007(3) -0.013(3)
C22 0.029(4) 0.041(4) 0.029(3) -0.007(2) -0.011(2) -0.009(3)
C23 0.035(4) 0.057(4) 0.026(3) -0.005(3) -0.008(2) -0.029(3)
C24 0.040(5) 0.055(5) 0.052(4) 0.001(3) -0.016(3) -0.012(4)
C25 0.056(6) 0.056(5) 0.054(4) 0.018(3) -0.023(4) -0.029(4)
C26 0.053(6) 0.083(6) 0.027(3) 0.009(3) -0.017(3) -0.046(5)
C27 0.070(6) 0.069(5) 0.032(3) 0.006(3) -0.017(3) -0.051(5)
C28 0.080(7) 0.125(9) 0.031(3) 0.013(4) -0.017(4) -0.083(7)
C29 0.042(6) 0.129(8) 0.030(3) 0.003(4) -0.013(3) -0.054(6)
C30 0.033(5) 0.115(7) 0.027(3) 0.007(3) -0.012(3) -0.038(5)
C31 0.031(4) 0.053(4) 0.030(3) -0.007(3) -0.003(2) -0.021(3)
C32 0.026(4) 0.050(4) 0.034(3) -0.007(3) -0.006(2) -0.021(3)
C33 0.028(4) 0.047(4) 0.034(3) -0.008(3) -0.008(2) -0.017(3)
P1 0.0429(12) 0.0343(9) 0.0402(8) -0.0113(7) 0.0084(8) -0.0113(8)
F1 0.080(4) 0.050(3) 0.059(2) 0.005(2) 0.012(2) -0.023(3)
F2 0.092(4) 0.043(2) 0.043(2) -0.0066(17) -0.004(2) -0.013(2)
F3 0.049(3) 0.062(3) 0.051(2) -0.0150(19) 0.0007(19) -0.016(2)
F4 0.043(3) 0.047(2) 0.053(2) -0.0159(17) 0.0103(18) -0.009(2)
F5 0.055(3) 0.083(3) 0.076(3) -0.048(2) 0.001(2) -0.021(3)
F6 0.033(3) 0.076(3) 0.053(2) -0.034(2) -0.0001(17) -0.001(2)
P2_a 0.040(2) 0.0510(19) 0.0475(18) 0.0069(13) -0.0179(14) -0.0173(16)
F7_a 0.095(6) 0.118(6) 0.055(3) 0.003(3) -0.025(3) 0.032(4)
F8_a 0.059(5) 0.092(5) 0.051(3) -0.010(3) -0.005(3) -0.021(4)
F9_a 0.088(6) 0.059(5) 0.113(6) 0.001(4) -0.034(5) 0.001(4)
F10_a 0.081(6) 0.158(8) 0.126(6) 0.048(5) -0.053(5) -0.072(6)
F11_a 0.115(6) 0.078(5) 0.069(4) -0.010(3) -0.039(4) 0.009(4)
F12_a 0.098(6) 0.113(6) 0.097(5) 0.014(4) -0.053(5) -0.051(5)
P2A_b 0.071(7) 0.063(7) 0.101(7) 0.029(5) -0.062(5) -0.036(5)
F7A_b 0.110(14) 0.093(12) 0.147(14) -0.014(10) -0.071(12) -0.048(11)
F8A_b 0.080(11) 0.093(11) 0.103(11) -0.022(8) -0.053(9) -0.025(10)
F9A_b 0.126(14) 0.103(12) 0.080(9) 0.040(9) -0.050(9) -0.057(10)
F10A_b 0.069(9) 0.115(14) 0.139(14) -0.039(10) -0.029(9) -0.009(9)
F11A_b 0.116(14) 0.097(12) 0.152(13) 0.070(10) -0.080(11) -0.053(10)
F12A_b 0.057(8) 0.109(12) 0.110(11) 0.018(8) -0.030(8) -0.036(8)
N9 0.062(7) 0.126(9) 0.151(8) -0.078(7) -0.009(6) -0.032(6)
C34 0.070(9) 0.107(9) 0.079(6) -0.021(6) -0.005(6) -0.059(7)
C35 0.089(9) 0.110(10) 0.110(8) 0.030(7) -0.038(7) -0.060(8)

loop_
_atom_site_label
_atom_site_type_symbol
_atom_site_thermal_displace_type
_atom_site_fract_x
_atom_site_fract_y
_atom_site_fract_z
_atom_site_occupancy
_atom_site_U_iso_or_equiv
_atom_site_calc_flag
_atom_site_refinement_flags
Ag1 Ag Uani 0.57417(4) 0.41444(4) 0.32644(2) 1.000 0.0318(2) d .
Ag2 Ag Uani 0.49941(4) 0.37508(4) 0.18634(3) 1.000 0.0351(2) d .
N1 N Uani 0.3599(4) 0.4298(4) 0.5175(3) 1.000 0.0310(16) d .
N2 N Uani 0.3607(4) 0.5821(4) 0.4452(3) 1.000 0.0321(16) d .
N3 N Uani 0.4967(5) 0.6406(4) 0.3091(3) 1.000 0.0376(17) d .
N4 N Uani 0.6005(6) 0.1315(5) 0.2293(4) 1.000 0.053(2) d .
N5 N Uani 0.7365(5) 0.2085(4) 0.1958(3) 1.000 0.0429(19) d .
N6 N Uani 0.7457(4) 0.3775(4) 0.2125(3) 1.000 0.0281(16) d .
N7 N Uani 0.2548(5) 0.5617(4) 0.2218(3) 1.000 0.0347(16) d .
N8 N Uani 0.4052(5) 0.6055(5) 0.1188(3) 1.000 0.040(2) d .
N10 N Uani 0.6039(6) 0.5058(6) 0.0540(3) 1.000 0.050(2) d .
C1 C Uani 0.4185(6) 0.4759(5) 0.4379(3) 1.000 0.033(2) d .
C2 C Uani 0.2652(5) 0.5068(6) 0.5748(4) 1.000 0.037(2) d .
C3 C Uani 0.2657(5) 0.6021(6) 0.5298(4) 1.000 0.037(2) d .
C4 C Uani 0.3857(6) 0.6648(5) 0.3723(4) 1.000 0.0332(19) d .
C5 C Uani 0.2978(7) 0.7614(6) 0.3697(5) 1.000 0.054(3) d .
C6 C Uani 0.3282(8) 0.8374(6) 0.2962(5) 1.000 0.063(3) d .
C7 C Uani 0.4428(8) 0.8143(6) 0.2328(5) 1.000 0.058(3) d .
C8 C Uani 0.5216(7) 0.7163(6) 0.2397(4) 1.000 0.049(3) d .
C9 C Uani 0.3844(6) 0.3142(5) 0.5422(4) 1.000 0.036(2) d .
C10 C Uani 0.2941(6) 0.2675(6) 0.5335(4) 1.000 0.043(2) d .
C11 C Uani 0.3270(6) 0.2268(5) 0.4404(4) 1.000 0.042(2) d .
C12 C Uani 0.4245(6) 0.1172(5) 0.4262(4) 1.000 0.040(2) d .
C13 C Uani 0.4372(7) 0.0600(7) 0.3446(5) 1.000 0.062(3) d .
C14 C Uani 0.4838(7) 0.1119(6) 0.2496(4) 1.000 0.060(3) d .
C15 C Uani 0.6181(6) 0.2298(5) 0.2073(4) 1.000 0.043(2) d .
C16 C Uani 0.7021(8) 0.0519(6) 0.2308(6) 1.000 0.077(3) d .
C17 C Uani 0.7876(7) 0.0992(6) 0.2085(5) 1.000 0.067(3) d .
C18 C Uani 0.8004(5) 0.2863(5) 0.1690(4) 1.000 0.0324(19) d .
C19 C Uani 0.9135(6) 0.2653(5) 0.1010(4) 1.000 0.0405(19) d .
C20 C Uani 0.9725(6) 0.3424(5) 0.0772(4) 1.000 0.039(2) d .
C21 C Uani 0.9162(6) 0.4371(5) 0.1198(4) 1.000 0.037(2) d .
C22 C Uani 0.8047(5) 0.4514(5) 0.1863(3) 1.000 0.032(2) d .
C23 C Uani 0.3726(6) 0.5221(5) 0.1781(3) 1.000 0.036(2) d .
C24 C Uani 0.2123(7) 0.6672(6) 0.1922(4) 1.000 0.050(3) d .
C25 C Uani 0.3071(7) 0.6951(6) 0.1284(5) 1.000 0.054(3) d .
C26 C Uani 0.5249(7) 0.5984(7) 0.0549(4) 1.000 0.048(3) d .
C27 C Uani 0.5489(7) 0.6888(6) -0.0025(4) 1.000 0.050(3) d .
C28 C Uani 0.6677(9) 0.6748(9) -0.0635(4) 1.000 0.068(4) d .
C29 C Uani 0.7510(8) 0.5802(9) -0.0638(4) 1.000 0.060(3) d .
C30 C Uani 0.7180(6) 0.4973(7) -0.0054(4) 1.000 0.055(3) d .
C31 C Uani 0.1769(6) 0.4990(5) 0.2886(3) 1.000 0.038(2) d .
C32 C Uani 0.1188(6) 0.5405(5) 0.3866(3) 1.000 0.035(2) d .
C33 C Uani 0.0315(6) 0.4799(5) 0.4509(3) 1.000 0.035(2) d .
P1 P Uani 0.87300(17) -0.25874(14) 0.18544(11) 1.000 0.0454(6) d .
F1 F Uani 0.8817(4) -0.1604(3) 0.1105(3) 1.000 0.0750(18) d .
F2 F Uani 0.8623(4) -0.3584(3) 0.2595(2) 1.000 0.0671(16) d .
F3 F Uani 0.8221(4) -0.3071(3) 0.1278(2) 1.000 0.0584(16) d .
F4 F Uani 0.7388(4) -0.1948(3) 0.2441(2) 1.000 0.0558(14) d .
F5 F Uani 0.9206(4) -0.2099(4) 0.2429(3) 1.000 0.0729(17) d .
F6 F Uani 1.0063(4) -0.3243(3) 0.1267(2) 1.000 0.0587(16) d .
P2_a P Uani -0.0692(3) 0.8010(3) 0.6973(2) 0.724(7) 0.0457(11) . .
F7_a F Uani -0.0046(7) 0.7983(7) 0.5875(4) 0.724(7) 0.108(3) . .
F8_a F Uani -0.1307(6) 0.7989(6) 0.8068(4) 0.724(7) 0.072(3) . .
F9_a F Uani -0.1312(7) 0.9211(6) 0.6810(6) 0.724(7) 0.094(3) . .
F10_a F Uani 0.0391(7) 0.8248(8) 0.7043(6) 0.724(7) 0.114(4) . .
F11_a F Uani 0.0001(7) 0.6776(5) 0.7045(4) 0.724(7) 0.095(3) . .
F12_a F Uani -0.1787(7) 0.7684(7) 0.6973(5) 0.724(7) 0.094(3) . .
P2A_b P Uani -0.0941(7) 0.8316(7) 0.7017(5) 0.276(7) 0.069(4) . .
F7A_b F Uani -0.1321(14) 0.7643(11) 0.6503(10) 0.276(7) 0.103(8) . .
F8A_b F Uani -0.0561(12) 0.8948(11) 0.7556(8) 0.276(7) 0.083(6) . .
F9A_b F Uani -0.0987(14) 0.9186(10) 0.6216(9) 0.276(7) 0.099(7) . .
F10A_b F Uani 0.0401(10) 0.7733(13) 0.6499(10) 0.276(7) 0.111(7) . .
F11A_b F Uani -0.0928(16) 0.7366(10) 0.7794(10) 0.276(7) 0.116(8) . .
F12A_b F Uani -0.2285(9) 0.8886(11) 0.7629(9) 0.276(7) 0.092(6) . .
N9 N Uani -0.3090(9) 1.1553(9) 0.4432(7) 1.000 0.111(5) d .
C34 C Uani -0.2328(11) 1.0783(11) 0.4389(7) 1.000 0.081(5) d .
C35 C Uani -0.1300(10) 0.9752(9) 0.4283(8) 1.000 0.099(5) d .
H2 H Uiso 0.21060 0.49350 0.63480 1.000 0.0440 c RU
H3 H Uiso 0.21220 0.67000 0.55100 1.000 0.0440 c RU
H5 H Uiso 0.21970 0.77540 0.41630 1.000 0.0650 c RU
H6 H Uiso 0.27030 0.90350 0.29050 1.000 0.0750 c RU
H7 H Uiso 0.46740 0.86600 0.18450 1.000 0.0690 c RU
H8 H Uiso 0.59920 0.70020 0.19260 1.000 0.0590 c RU
H9A H Uiso 0.38250 0.30080 0.60710 1.000 0.0430 c RU
H9B H Uiso 0.46600 0.27680 0.50100 1.000 0.0430 c RU
H10A H Uiso 0.28340 0.20770 0.58130 1.000 0.0520 c RU
H10B H Uiso 0.21570 0.32370 0.54760 1.000 0.0520 c RU
H11A H Uiso 0.35660 0.27970 0.39070 1.000 0.0500 c RU
H11B H Uiso 0.25460 0.21950 0.43500 1.000 0.0500 c RU
H12A H Uiso 0.50250 0.12830 0.41530 1.000 0.0480 c RU
H12B H Uiso 0.40460 0.07050 0.48390 1.000 0.0480 c RU
H13A H Uiso 0.49130 -0.01370 0.34610 1.000 0.0740 c RU
H13B H Uiso 0.35750 0.05360 0.35430 1.000 0.0740 c RU
H14A H Uiso 0.49360 0.06530 0.20260 1.000 0.0720 c RU
H14B H Uiso 0.42410 0.18120 0.24400 1.000 0.0720 c RU
H16 H Uiso 0.70980 -0.02260 0.24490 1.000 0.0930 c RU
H17 H Uiso 0.86890 0.06450 0.20240 1.000 0.0810 c RU
H19 H Uiso 0.94960 0.19930 0.07130 1.000 0.0480 c RU
H20 H Uiso 1.05120 0.32990 0.03180 1.000 0.0460 c RU
H21 H Uiso 0.95430 0.49240 0.10320 1.000 0.0440 c RU
H22 H Uiso 0.76680 0.51760 0.21580 1.000 0.0390 c RU
H24 H Uiso 0.13160 0.71140 0.21310 1.000 0.0600 c RU
H25 H Uiso 0.30690 0.76330 0.09600 1.000 0.0650 c RU
H27 H Uiso 0.48840 0.75530 -0.00020 1.000 0.0600 c RU
H28 H Uiso 0.68940 0.73270 -0.10490 1.000 0.0810 c RU
H29 H Uiso 0.83200 0.57110 -0.10440 1.000 0.0730 c RU
H30 H Uiso 0.77760 0.43040 -0.00620 1.000 0.0660 c RU
H31A H Uiso 0.22510 0.42300 0.29150 1.000 0.0450 c RU
H31B H Uiso 0.11310 0.50170 0.26590 1.000 0.0450 c RU
H32A H Uiso 0.18190 0.53180 0.41180 1.000 0.0420 c RU
H32B H Uiso 0.07570 0.61800 0.38340 1.000 0.0420 c RU
H33A H Uiso 0.07550 0.40270 0.45460 1.000 0.0410 c RU
H33B H Uiso -0.02970 0.48680 0.42410 1.000 0.0410 c RU
H35A H Uiso -0.15120 0.91780 0.41270 1.000 0.1480 c RU
H35B H Uiso -0.11510 0.95450 0.48690 1.000 0.1480 c RU
H35C H Uiso -0.05760 0.98660 0.37840 1.000 0.1480 c RU

loop_
_atom_type_symbol
_atom_type_description
_atom_type_scat_dispersion_real
_atom_type_scat_dispersion_imag
_atom_type_scat_source
C C 0.0033 0.0016 ' International Tables Vol C Tables 4.2.6.8 and 6.1.1.4'
H H 0.0000 0.0000 ' International Tables Vol C Tables 4.2.6.8 and 6.1.1.4'
Ag Ag -0.8971 1.1015 ' International Tables Vol C Tables 4.2.6.8 and 6.1.1.4'
F F 0.0171 0.0103 ' International Tables Vol C Tables 4.2.6.8 and 6.1.1.4'
N N 0.0061 0.0033 ' International Tables Vol C Tables 4.2.6.8 and 6.1.1.4'
P P 0.1023 0.0942 ' International Tables Vol C Tables 4.2.6.8 and 6.1.1.4'

loop_
_geom_angle_atom_site_label_1
_geom_angle_atom_site_label_2
_geom_angle_atom_site_label_3
_geom_angle
_geom_angle_site_symmetry_1
_geom_angle_site_symmetry_2
_geom_angle_site_symmetry_3
_geom_angle_publ_flag
N3 Ag1 N6 102.05(17) . . . yes
N3 Ag1 C1 68.9(2) . . . yes
N6 Ag1 C1 168.8(2) . . . yes
N10 Ag2 C15 113.7(3) . . . yes
N10 Ag2 C23 70.0(2) . . . yes
C15 Ag2 C23 174.9(2) . . . yes
F2 P1 F3 89.2(2) . . . yes
F2 P1 F4 89.5(2) . . . yes
F2 P1 F5 90.9(3) . . . yes
F2 P1 F6 90.0(2) . . . yes
F3 P1 F4 89.3(3) . . . yes
F3 P1 F5 179.0(3) . . . yes
F3 P1 F6 89.8(2) . . . yes
F4 P1 F5 89.6(3) . . . yes
F4 P1 F6 179.0(3) . . . yes
F5 P1 F6 91.2(3) . . . yes
F1 P1 F4 90.2(2) . . . yes
F1 P1 F2 178.5(3) . . . yes
F1 P1 F3 89.3(2) . . . yes
F1 P1 F5 90.6(3) . . . yes
F1 P1 F6 90.3(2) . . . yes
F7 P2 F8 177.8(5) 2_566 2_566 2_566 yes
F8 P2 F10 89.9(5) 2_566 2_566 2_566 yes
F8 P2 F11 89.7(4) 2_566 2_566 2_566 yes
F8 P2 F12 86.6(4) 2_566 2_566 2_566 yes
F9 P2 F10 92.7(6) 2_566 2_566 2_566 yes
F9 P2 F11 175.0(4) 2_566 2_566 2_566 yes
F9 P2 F12 91.4(5) 2_566 2_566 2_566 yes
F10 P2 F11 87.2(5) 2_566 2_566 2_566 yes
F10 P2 F12 174.8(5) 2_566 2_566 2_566 yes
F11 P2 F12 89.0(5) 2_566 2_566 2_566 yes
F7 P2 F11 88.1(4) 2_566 2_566 2_566 yes
F7 P2 F9 86.9(5) 2_566 2_566 2_566 yes
F7 P2 F10 90.0(5) 2_566 2_566 2_566 yes
F7 P2 F12 93.4(5) 2_566 2_566 2_566 yes
F8 P2 F9 95.3(5) 2_566 2_566 2_566 yes
F7A P2A F8A 177.8(9) 2_666 2_666 2_666 yes
F8A P2A F11A 89.7(9) 2_666 2_666 2_666 yes
F8A P2A F12A 86.7(8) 2_666 2_666 2_666 yes
F9A P2A F10A 92.8(9) 2_666 2_666 2_666 yes
F9A P2A F11A 175.0(11) 2_666 2_666 2_666 yes
F9A P2A F12A 91.3(9) 2_666 2_666 2_666 yes
F10A P2A F11A 87.3(10) 2_666 2_666 2_666 yes
F10A P2A F12A 174.9(9) 2_666 2_666 2_666 yes
F11A P2A F12A 88.9(9) 2_666 2_666 2_666 yes
F8A P2A F9A 95.3(9) 2_666 2_666 2_666 yes
F8A P2A F10A 89.8(9) 2_666 2_666 2_666 yes
F7A P2A F11A 88.1(9) 2_666 2_666 2_666 yes
F7A P2A F9A 86.9(9) 2_666 2_666 2_666 yes
F7A P2A F10A 90.0(9) 2_666 2_666 2_666 yes
F7A P2A F12A 93.4(9) 2_666 2_666 2_666 yes
C1 N1 C2 110.8(5) . . . yes
C1 N1 C9 126.0(5) . . . yes
C2 N1 C9 123.1(5) . . . yes
C1 N2 C3 111.4(5) . . . yes
C3 N2 C4 123.2(5) . . . yes
C1 N2 C4 125.2(5) . . . yes
Ag1 N3 C8 135.4(4) . . . yes
Ag1 N3 C4 103.1(4) . . . yes
C4 N3 C8 116.1(6) . . . yes
C14 N4 C16 123.7(7) . . . yes
C14 N4 C15 123.8(7) . . . yes
C15 N4 C16 112.6(8) . . . yes
C15 N5 C18 125.1(5) . . . yes
C15 N5 C17 110.5(6) . . . yes
C17 N5 C18 124.3(7) . . . yes
C18 N6 C22 116.8(5) . . . yes
Ag1 N6 C18 126.3(4) . . . yes
Ag1 N6 C22 116.9(4) . . . yes
C24 N7 C31 123.6(6) . . . yes
C23 N7 C24 111.9(6) . . . yes
C23 N7 C31 124.5(5) . . . yes
C25 N8 C26 125.5(6) . . . yes
C23 N8 C25 110.7(6) . . . yes
C23 N8 C26 123.9(6) . . . yes
Ag2 N10 C30 134.2(6) . . . yes
Ag2 N10 C26 108.4(5) . . . yes
C26 N10 C30 117.2(7) . . . yes
N1 C1 N2 104.6(5) . . . yes
Ag1 C1 N1 132.1(5) . . . yes
Ag1 C1 N2 123.1(4) . . . yes
N1 C2 C3 107.3(5) . . . yes
N2 C3 C2 105.9(6) . . . yes
N2 C4 N3 115.1(6) . . . yes
N2 C4 C5 121.1(6) . . . yes
N3 C4 C5 123.8(6) . . . yes
C4 C5 C6 117.9(7) . . . no
C5 C6 C7 118.5(8) . . . no
C6 C7 C8 119.2(7) . . . no
N3 C8 C7 124.3(7) . . . yes
N1 C9 C10 112.6(6) . . . yes
C9 C10 C11 115.5(6) . . . no
C10 C11 C12 111.8(6) . . . no
C11 C12 C13 113.1(6) . . . no
C12 C13 C14 116.4(7) . . . no
N4 C14 C13 112.9(7) . . . yes
Ag2 C15 N5 128.4(5) . . . yes
N4 C15 N5 103.0(6) . . . yes
Ag2 C15 N4 128.5(6) . . . yes
N4 C16 C17 106.6(7) . . . yes
N5 C17 C16 107.4(8) . . . yes
N5 C18 N6 116.7(5) . . . yes
N5 C18 C19 120.1(6) . . . yes
N6 C18 C19 123.3(6) . . . yes
C18 C19 C20 118.3(6) . . . no
C19 C20 C21 118.9(7) . . . no
C20 C21 C22 119.1(7) . . . no
N6 C22 C21 123.6(6) . . . yes
N7 C23 N8 104.1(6) . . . yes
Ag2 C23 N7 134.5(4) . . . yes
Ag2 C23 N8 121.3(5) . . . yes
N7 C24 C25 106.7(7) . . . yes
N8 C25 C24 106.7(6) . . . yes
N8 C26 N10 116.1(7) . . . yes
N8 C26 C27 119.3(8) . . . yes
N10 C26 C27 124.5(8) . . . yes
C26 C27 C28 115.7(8) . . . no
C27 C28 C29 120.4(8) . . . no
C28 C29 C30 119.1(9) . . . no
N10 C30 C29 123.0(8) . . . yes
N7 C31 C32 112.7(5) . . . yes
C31 C32 C33 110.9(5) . . . no
C32 C33 C33 113.1(5) . . 2_566 no
N1 C2 H2 126.00 . . . no
C3 C2 H2 126.00 . . . no
N2 C3 H3 127.00 . . . no
C2 C3 H3 127.00 . . . no
C6 C5 H5 121.00 . . . no
C4 C5 H5 121.00 . . . no
C5 C6 H6 121.00 . . . no
C7 C6 H6 121.00 . . . no
C8 C7 H7 120.00 . . . no
C6 C7 H7 120.00 . . . no
N3 C8 H8 118.00 . . . no
C7 C8 H8 118.00 . . . no
H9A C9 H9B 108.00 . . . no
N1 C9 H9A 109.00 . . . no
N1 C9 H9B 109.00 . . . no
C10 C9 H9A 109.00 . . . no
C10 C9 H9B 109.00 . . . no
C9 C10 H10A 108.00 . . . no
C9 C10 H10B 108.00 . . . no
C11 C10 H10A 108.00 . . . no
C11 C10 H10B 108.00 . . . no
H10A C10 H10B 107.00 . . . no
C10 C11 H11B 109.00 . . . no
C12 C11 H11A 109.00 . . . no
C10 C11 H11A 109.00 . . . no
C12 C11 H11B 109.00 . . . no
H11A C11 H11B 108.00 . . . no
C11 C12 H12A 109.00 . . . no
H12A C12 H12B 108.00 . . . no
C13 C12 H12B 109.00 . . . no
C11 C12 H12B 109.00 . . . no
C13 C12 H12A 109.00 . . . no
C12 C13 H13B 108.00 . . . no
C12 C13 H13A 108.00 . . . no
C14 C13 H13B 108.00 . . . no
H13A C13 H13B 107.00 . . . no
C14 C13 H13A 108.00 . . . no
C13 C14 H14A 109.00 . . . no
C13 C14 H14B 109.00 . . . no
N4 C14 H14A 109.00 . . . no
N4 C14 H14B 109.00 . . . no
H14A C14 H14B 108.00 . . . no
N4 C16 H16 127.00 . . . no
C17 C16 H16 127.00 . . . no
C16 C17 H17 126.00 . . . no
N5 C17 H17 126.00 . . . no
C18 C19 H19 121.00 . . . no
C20 C19 H19 121.00 . . . no
C19 C20 H20 121.00 . . . no
C21 C20 H20 121.00 . . . no
C20 C21 H21 120.00 . . . no
C22 C21 H21 120.00 . . . no
C21 C22 H22 118.00 . . . no
N6 C22 H22 118.00 . . . no
N7 C24 H24 127.00 . . . no
C25 C24 H24 127.00 . . . no
N8 C25 H25 127.00 . . . no
C24 C25 H25 127.00 . . . no
C26 C27 H27 122.00 . . . no
C28 C27 H27 122.00 . . . no
C27 C28 H28 120.00 . . . no
C29 C28 H28 120.00 . . . no
C30 C29 H29 120.00 . . . no
C28 C29 H29 120.00 . . . no
C29 C30 H30 119.00 . . . no
N10 C30 H30 118.00 . . . no
C32 C31 H31A 109.00 . . . no
N7 C31 H31A 109.00 . . . no
N7 C31 H31B 109.00 . . . no
C32 C31 H31B 109.00 . . . no
H31A C31 H31B 108.00 . . . no
C31 C32 H32B 109.00 . . . no
C31 C32 H32A 109.00 . . . no
H32A C32 H32B 108.00 . . . no
C33 C32 H32A 109.00 . . . no
C33 C32 H32B 109.00 . . . no
C33 C33 H33B 109.00 2_566 . . no
C32 C33 H33A 109.00 . . . no
C32 C33 H33B 109.00 . . . no
H33A C33 H33B 108.00 . . . no
C33 C33 H33A 109.00 2_566 . . no
N9 C34 C35 177.3(12) . . . yes
C34 C35 H35A 109.00 . . . no
C34 C35 H35B 110.00 . . . no
C34 C35 H35C 109.00 . . . no
H35A C35 H35B 109.00 . . . no
H35A C35 H35C 109.00 . . . no
H35B C35 H35C 110.00 . . . no

loop_
_geom_bond_atom_site_label_1
_geom_bond_atom_site_label_2
_geom_bond_distance
_geom_bond_site_symmetry_1
_geom_bond_site_symmetry_2
_geom_bond_publ_flag
Ag1 N3 2.817(5) . . yes
Ag1 N6 2.168(5) . . yes
Ag1 C1 2.082(6) . . yes
Ag2 N10 2.663(6) . . yes
Ag2 C15 2.071(7) . . yes
Ag2 C23 2.089(7) . . yes
P1 F3 1.607(5) . . yes
P1 F4 1.595(5) . . yes
P1 F5 1.577(6) . . yes
P1 F6 1.594(5) . . yes
P1 F1 1.586(4) . . yes
P1 F2 1.592(4) . . yes
P2 F7 1.588(6) 2_566 2_566 yes
P2 F12 1.583(11) 2_566 2_566 yes
P2 F11 1.581(7) 2_566 2_566 yes
P2 F8 1.578(6) 2_566 2_566 yes
P2 F9 1.543(9) 2_566 2_566 yes
P2 F10 1.553(11) 2_566 2_566 yes
P2A F8A 1.577(17) 2_666 2_666 yes
P2A F9A 1.544(15) 2_666 2_666 yes
P2A F10A 1.553(18) 2_666 2_666 yes
P2A F7A 1.588(19) 2_666 2_666 yes
P2A F11A 1.581(16) 2_666 2_666 yes
P2A F12A 1.584(16) 2_666 2_666 yes
N1 C1 1.331(7) . . yes
N1 C2 1.397(8) . . yes
N1 C9 1.464(8) . . yes
N2 C1 1.352(8) . . yes
N2 C4 1.445(8) . . yes
N2 C3 1.390(8) . . yes
N3 C4 1.334(9) . . yes
N3 C8 1.351(8) . . yes
N4 C15 1.352(9) . . yes
N4 C14 1.486(12) . . yes
N4 C16 1.369(12) . . yes
N5 C15 1.373(11) . . yes
N5 C17 1.385(9) . . yes
N5 C18 1.421(9) . . yes
N6 C22 1.335(8) . . yes
N6 C18 1.330(8) . . yes
N7 C23 1.332(9) . . yes
N7 C24 1.382(9) . . yes
N7 C31 1.474(8) . . yes
N8 C23 1.370(8) . . yes
N8 C26 1.433(10) . . yes
N8 C25 1.380(11) . . yes
N10 C30 1.356(10) . . yes
N10 C26 1.295(12) . . yes
N9 C34 1.136(18) . . yes
C2 C3 1.327(10) . . no
C4 C5 1.393(11) . . no
C5 C6 1.403(11) . . no
C6 C7 1.366(13) . . no
C7 C8 1.363(11) . . no
C9 C10 1.527(12) . . no
C10 C11 1.499(9) . . no
C11 C12 1.543(9) . . no
C12 C13 1.529(10) . . no
C13 C14 1.495(10) . . no
C16 C17 1.327(14) . . no
C18 C19 1.380(10) . . no
C19 C20 1.374(10) . . no
C20 C21 1.363(9) . . no
C21 C22 1.360(9) . . no
C24 C25 1.339(12) . . no
C26 C27 1.401(11) . . no
C27 C28 1.399(13) . . no
C28 C29 1.340(16) . . no
C29 C30 1.360(12) . . no
C31 C32 1.532(7) . . no
C32 C33 1.516(9) . . no
C33 C33 1.527(7) . 2_566 no
C2 H2 0.9500 . . no
C3 H3 0.9500 . . no
C5 H5 0.9500 . . no
C6 H6 0.9500 . . no
C7 H7 0.9500 . . no
C8 H8 0.9500 . . no
C9 H9B 0.9900 . . no
C9 H9A 0.9900 . . no
C10 H10B 0.9900 . . no
C10 H10A 0.9900 . . no
C11 H11A 0.9900 . . no
C11 H11B 0.9900 . . no
C12 H12A 0.9900 . . no
C12 H12B 0.9900 . . no
C13 H13B 0.9900 . . no
C13 H13A 0.9900 . . no
C14 H14A 0.9900 . . no
C14 H14B 0.9900 . . no
C16 H16 0.9500 . . no
C17 H17 0.9500 . . no
C19 H19 0.9500 . . no
C20 H20 0.9500 . . no
C21 H21 0.9500 . . no
C22 H22 0.9500 . . no
C24 H24 0.9500 . . no
C25 H25 0.9500 . . no
C27 H27 0.9500 . . no
C28 H28 0.9500 . . no
C29 H29 0.9500 . . no
C30 H30 0.9500 . . no
C31 H31A 0.9900 . . no
C31 H31B 0.9900 . . no
C32 H32B 0.9900 . . no
C32 H32A 0.9900 . . no
C33 H33A 0.9900 . . no
C33 H33B 0.9900 . . no
C34 C35 1.520(19) . . no
C35 H35A 0.9800 . . no
C35 H35B 0.9800 . . no
C35 H35C 0.9800 . . no

loop_
_geom_hbond_atom_site_label_D
_geom_hbond_atom_site_label_H
_geom_hbond_atom_site_label_A
_geom_hbond_distance_DH
_geom_hbond_distance_HA
_geom_hbond_distance_DA
_geom_hbond_angle_DHA
_geom_hbond_site_symmetry_A
_geom_hbond_publ_flag
C2 H2 F2 0.9500 2.3700 3.185(7) 144.00 2_656 yes
C6 H6 F9_A 0.9500 2.3900 3.309(11) 162.00 2_576 yes
C16 H16 F4 0.9500 2.1800 3.118(9) 167.00 . yes
C20 H20 F3 0.9500 2.3900 3.233(7) 148.00 2_755 yes
C24 H24 F5 0.9500 2.4000 3.328(11) 164.00 1_465 yes
C28 H28 F8_A 0.9500 2.5100 3.292(13) 140.00 1_654 yes

loop_
_geom_torsion_atom_site_label_1
_geom_torsion_atom_site_label_2
_geom_torsion_atom_site_label_3
_geom_torsion_atom_site_label_4
_geom_torsion
_geom_torsion_site_symmetry_3
_geom_torsion_site_symmetry_4
_geom_torsion_publ_flag
N6 Ag1 N3 C4 173.7(4) . . no
N6 Ag1 N3 C8 22.2(8) . . no
C1 Ag1 N3 C4 -13.2(4) . . no
C1 Ag1 N3 C8 -164.8(8) . . no
N3 Ag1 N6 C18 -155.0(5) . . no
N3 Ag1 N6 C22 28.3(5) . . no
N3 Ag1 C1 N1 -171.3(8) . . no
N3 Ag1 C1 N2 1.9(5) . . no
C15 Ag2 N10 C26 -172.0(5) . . no
C15 Ag2 N10 C30 2.5(8) . . no
C23 Ag2 N10 C26 4.3(5) . . no
C23 Ag2 N10 C30 178.7(7) . . no
N10 Ag2 C15 N4 -144.3(5) . . no
N10 Ag2 C15 N5 30.6(6) . . no
N10 Ag2 C23 N7 178.2(7) . . no
N10 Ag2 C23 N8 -3.8(5) . . no
C2 N1 C1 Ag1 174.2(6) . . no
C2 N1 C1 N2 0.1(8) . . no
C9 N1 C1 Ag1 -8.9(11) . . no
C9 N1 C1 N2 177.0(6) . . no
C1 N1 C2 C3 -0.2(8) . . no
C9 N1 C2 C3 -177.2(6) . . no
C1 N1 C9 C10 -102.8(8) . . no
C2 N1 C9 C10 73.8(7) . . no
C3 N2 C1 Ag1 -174.8(5) . . no
C3 N2 C1 N1 0.0(8) . . no
C4 N2 C1 Ag1 10.5(10) . . no
C4 N2 C1 N1 -174.7(6) . . no
C1 N2 C3 C2 -0.1(8) . . no
C4 N2 C3 C2 174.8(6) . . no
C1 N2 C4 N3 -25.0(10) . . no
C1 N2 C4 C5 154.4(7) . . no
C3 N2 C4 N3 160.9(6) . . no
C3 N2 C4 C5 -19.8(10) . . no
Ag1 N3 C4 N2 21.1(6) . . no
Ag1 N3 C4 C5 -158.2(7) . . no
C8 N3 C4 N2 179.3(6) . . no
C8 N3 C4 C5 0.0(11) . . no
Ag1 N3 C8 C7 151.0(7) . . no
C4 N3 C8 C7 2.1(12) . . no
C15 N4 C14 C13 -121.1(7) . . no
C16 N4 C14 C13 59.0(9) . . no
C14 N4 C15 Ag2 -4.7(9) . . no
C14 N4 C15 N5 179.4(5) . . no
C16 N4 C15 Ag2 175.3(5) . . no
C16 N4 C15 N5 -0.6(7) . . no
C14 N4 C16 C17 179.4(6) . . no
C15 N4 C16 C17 -0.6(9) . . no
C17 N5 C15 Ag2 -174.3(5) . . no
C17 N5 C15 N4 1.6(6) . . no
C18 N5 C15 Ag2 2.1(8) . . no
C18 N5 C15 N4 178.0(5) . . no
C15 N5 C17 C16 -2.0(8) . . no
C18 N5 C17 C16 -178.4(6) . . no
C15 N5 C18 N6 46.0(8) . . no
C15 N5 C18 C19 -134.1(6) . . no
C17 N5 C18 N6 -138.1(6) . . no
C17 N5 C18 C19 41.8(9) . . no
Ag1 N6 C18 N5 4.4(8) . . no
Ag1 N6 C18 C19 -175.5(5) . . no
C22 N6 C18 N5 -178.9(5) . . no
C22 N6 C18 C19 1.2(9) . . no
Ag1 N6 C22 C21 176.0(5) . . no
C18 N6 C22 C21 -1.0(9) . . no
C24 N7 C23 Ag2 178.2(5) . . no
C24 N7 C23 N8 -0.2(7) . . no
C31 N7 C23 Ag2 -6.1(10) . . no
C31 N7 C23 N8 175.6(5) . . no
C23 N7 C24 C25 -0.7(8) . . no
C31 N7 C24 C25 -176.5(6) . . no
C23 N7 C31 C32 117.0(7) . . no
C24 N7 C31 C32 -67.7(8) . . no
C25 N8 C23 Ag2 -177.6(5) . . no
C25 N8 C23 N7 1.0(7) . . no
C26 N8 C23 Ag2 3.4(9) . . no
C26 N8 C23 N7 -178.0(6) . . no
C23 N8 C25 C24 -1.4(9) . . no
C26 N8 C25 C24 177.5(7) . . no
C23 N8 C26 N10 1.3(10) . . no
C23 N8 C26 C27 -179.7(7) . . no
C25 N8 C26 N10 -177.5(7) . . no
C25 N8 C26 C27 1.5(11) . . no
Ag2 N10 C26 N8 -4.0(8) . . no
Ag2 N10 C26 C27 177.1(6) . . no
C30 N10 C26 N8 -179.5(6) . . no
C30 N10 C26 C27 1.5(12) . . no
Ag2 N10 C30 C29 -175.3(6) . . no
C26 N10 C30 C29 -1.2(11) . . no
N1 C2 C3 N2 0.2(8) . . no
N2 C4 C5 C6 -179.3(7) . . no
N3 C4 C5 C6 0.0(12) . . no
C4 C5 C6 C7 -1.9(13) . . no
C5 C6 C7 C8 3.8(13) . . no
C6 C7 C8 N3 -4.0(14) . . no
N1 C9 C10 C11 90.4(7) . . no
C9 C10 C11 C12 76.3(8) . . no
C10 C11 C12 C13 165.2(6) . . no
C11 C12 C13 C14 66.9(10) . . no
C12 C13 C14 N4 54.7(10) . . no
N4 C16 C17 N5 1.5(9) . . no
N5 C18 C19 C20 -179.8(6) . . no
N6 C18 C19 C20 0.1(10) . . no
C18 C19 C20 C21 -1.6(10) . . no
C19 C20 C21 C22 1.7(10) . . no
C20 C21 C22 N6 -0.4(10) . . no
N7 C24 C25 N8 1.3(8) . . no
N8 C26 C27 C28 -179.4(7) . . no
N10 C26 C27 C28 -0.5(12) . . no
C26 C27 C28 C29 -1.0(13) . . no
C27 C28 C29 C30 1.4(14) . . no
C28 C29 C30 N10 -0.3(13) . . no
N7 C31 C32 C33 175.2(6) . . no
C31 C32 C33 C33 -178.5(6) . 2_566 no
C32 C33 C33 C32 180.0(6) 2_566 2_566 no

loop_
_platon_squeeze_void_nr
_platon_squeeze_void_average_x
_platon_squeeze_void_average_y
_platon_squeeze_void_average_z
_platon_squeeze_void_volume
_platon_squeeze_void_count_electrons
_platon_squeeze_void_content
1 -0.016 0.000 0.000 250 98 ' '
